data_4307675
loop_
_publ_author_name
'Shaun P. Green'
'Cameron Jones'
'Guoxia Jin'
'Andreas Stasch'

_publ_section_title
;
Base-Stabilized Amidodiarsenes: Synthesis, Structure, and Theoretical
Studies
;
_journal_name_full 'Inorganic Chemistry'
_journal_page_first 8
_journal_page_last 10
_journal_paper_doi 10.1021/ic062163f
_journal_volume 46
_journal_year 2007
_chemical_formula_sum 'C51 H72 As Cl2 N3'
_chemical_formula_weight 872.94
_chemical_name_systematic
; 
 ? 
;
_space_group_IT_number 14
_symmetry_cell_setting monoclinic
_symmetry_space_group_name_Hall '-P 2yn'
_symmetry_space_group_name_H-M 'P 1 21/n 1'
_atom_sites_solution_hydrogens geom
_atom_sites_solution_primary direct
_atom_sites_solution_secondary difmap
_audit_creation_method SHELXL-97
_cell_angle_alpha 90.00
_cell_angle_beta 99.99(3)
_cell_angle_gamma 90.00
_cell_formula_units_Z 4
_cell_length_a 12.634(3)
_cell_length_b 10.535(2)
_cell_length_c 36.397(7)
_cell_measurement_temperature 150(2)
_cell_volume 4771.0(18)
_computing_structure_refinement 'SHELXL-97 (Sheldrick, 1997)'
_computing_structure_solution 'SHELXS-97 (Sheldrick, 1990)'
_diffrn_ambient_temperature 150(2)
_diffrn_measured_fraction_theta_full 0.955
_diffrn_measured_fraction_theta_max 0.955
_diffrn_measurement_device_type 'Nonius Kappa CCD'
_diffrn_radiation_monochromator graphite
_diffrn_radiation_source 'fine-focus sealed tube'
_diffrn_radiation_type MoK\a
_diffrn_radiation_wavelength 0.71073
_diffrn_reflns_av_R_equivalents 0.0831
_diffrn_reflns_av_sigmaI/netI 0.0625
_diffrn_reflns_limit_h_max 14
_diffrn_reflns_limit_h_min -15
_diffrn_reflns_limit_k_max 12
_diffrn_reflns_limit_k_min -12
_diffrn_reflns_limit_l_max 43
_diffrn_reflns_limit_l_min -43
_diffrn_reflns_number 20883
_diffrn_reflns_theta_full 25.00
_diffrn_reflns_theta_max 25.00
_diffrn_reflns_theta_min 2.98
_exptl_absorpt_coefficient_mu 0.861
_exptl_absorpt_correction_T_max 0.813
_exptl_absorpt_correction_T_min 0.752
_exptl_absorpt_correction_type multi-scan
_exptl_absorpt_process_details 'Sortav (Blessing, 1995)'
_exptl_crystal_colour colourless
_exptl_crystal_density_diffrn 1.215
_exptl_crystal_density_method 'not measured'
_exptl_crystal_description block
_exptl_crystal_F_000 1864
_exptl_crystal_size_max 0.35
_exptl_crystal_size_mid 0.25
_exptl_crystal_size_min 0.25
_refine_diff_density_max 0.655
_refine_diff_density_min -0.514
_refine_diff_density_rms 0.061
_refine_ls_extinction_method none
_refine_ls_goodness_of_fit_ref 1.035
_refine_ls_hydrogen_treatment constr
_refine_ls_matrix_type full
_refine_ls_number_parameters 524
_refine_ls_number_reflns 8035
_refine_ls_number_restraints 0
_refine_ls_restrained_S_all 1.035
_refine_ls_R_factor_all 0.0537
_refine_ls_R_factor_gt 0.0460
_refine_ls_shift/su_max 0.000
_refine_ls_shift/su_mean 0.000
_refine_ls_structure_factor_coef Fsqd
_refine_ls_weighting_details 'calc w=1/[\s^2^(Fo^2^)+(0.0534P)^2^+3.2418P] where P=(Fo^2^+2Fc^2^)/3'
_refine_ls_weighting_scheme calc
_refine_ls_wR_factor_gt 0.1142
_refine_ls_wR_factor_ref 0.1192
_reflns_number_gt 7042
_reflns_number_total 8035
_reflns_threshold_expression >2sigma(I)
_cod_data_source_file ic062163fsi20061114_083046.cif
_cod_data_source_block compound2a
_cod_original_cell_volume 4771.0(16)
_cod_database_code 4307675

loop_
_symmetry_equiv_pos_as_xyz
'x, y, z'
'-x+1/2, y+1/2, -z+1/2'
'-x, -y, -z'
'x-1/2, -y-1/2, z-1/2'

loop_
_atom_site_label
_atom_site_type_symbol
_atom_site_fract_x
_atom_site_fract_y
_atom_site_fract_z
_atom_site_U_iso_or_equiv
_atom_site_adp_type
_atom_site_occupancy
_atom_site_symmetry_multiplicity
_atom_site_calc_flag
_atom_site_refinement_flags
_atom_site_disorder_assembly
_atom_site_disorder_group
As1 As 0.32663(2) 0.49032(2) 0.108752(7) 0.02805(10) Uani 1 1 d . . .
Cl1 Cl 0.48752(5) 0.55275(7) 0.10078(2) 0.04251(19) Uani 1 1 d . . .
N1 N 0.29665(16) 0.35195(19) 0.07442(5) 0.0257(4) Uani 1 1 d . . .
C1 C 0.34029(18) 0.2559(2) 0.09888(6) 0.0241(5) Uani 1 1 d . . .
Cl2 Cl 0.24499(5) 0.64115(6) 0.063025(19) 0.03796(17) Uani 1 1 d . . .
N2 N 0.38740(16) 0.31675(19) 0.12965(5) 0.0257(4) Uani 1 1 d . . .
C2 C 0.20646(19) 0.3482(2) 0.04409(6) 0.0244(5) Uani 1 1 d . . .
N3 N 0.33382(16) 0.12913(19) 0.09248(5) 0.0263(4) Uani 1 1 d . . .
C3 C 0.10207(19) 0.3218(2) 0.05067(7) 0.0277(5) Uani 1 1 d . . .
C4 C 0.0184(2) 0.3195(3) 0.02022(8) 0.0354(6) Uani 1 1 d . . .
H4 H -0.0527 0.3023 0.0240 0.042 Uiso 1 1 calc R . .
C5 C 0.0378(2) 0.3420(3) -0.01563(8) 0.0380(6) Uani 1 1 d . . .
H5 H -0.0194 0.3366 -0.0363 0.046 Uiso 1 1 calc R . .
C6 C 0.1399(2) 0.3720(3) -0.02123(7) 0.0357(6) Uani 1 1 d . . .
H6 H 0.1516 0.3885 -0.0459 0.043 Uiso 1 1 calc R . .
C7 C 0.2264(2) 0.3790(2) 0.00810(7) 0.0298(5) Uani 1 1 d . . .
C8 C 0.0767(2) 0.3043(2) 0.08987(7) 0.0318(6) Uani 1 1 d . . .
H8 H 0.1434 0.2737 0.1064 0.038 Uiso 1 1 calc R . .
C9 C -0.0128(2) 0.2076(3) 0.09202(9) 0.0446(7) Uani 1 1 d . . .
H9A H -0.0822 0.2438 0.0807 0.067 Uiso 1 1 calc R . .
H9B H -0.0138 0.1866 0.1182 0.067 Uiso 1 1 calc R . .
H9C H 0.0007 0.1303 0.0785 0.067 Uiso 1 1 calc R . .
C10 C 0.0453(2) 0.4313(3) 0.10531(8) 0.0432(7) Uani 1 1 d . . .
H10A H 0.1009 0.4946 0.1034 0.065 Uiso 1 1 calc R . .
H10B H 0.0382 0.4210 0.1315 0.065 Uiso 1 1 calc R . .
H10C H -0.0234 0.4598 0.0909 0.065 Uiso 1 1 calc R . .
C11 C 0.3355(2) 0.4213(3) 0.00073(7) 0.0365(6) Uani 1 1 d . . .
H11 H 0.3787 0.4498 0.0250 0.044 Uiso 1 1 calc R . .
C12 C 0.3974(3) 0.3143(3) -0.01446(10) 0.0552(9) Uani 1 1 d . . .
H12A H 0.4155 0.2488 0.0047 0.083 Uiso 1 1 calc R . .
H12B H 0.4635 0.3484 -0.0213 0.083 Uiso 1 1 calc R . .
H12C H 0.3527 0.2772 -0.0365 0.083 Uiso 1 1 calc R . .
C13 C 0.3255(3) 0.5348(3) -0.02647(10) 0.0567(9) Uani 1 1 d . . .
H13A H 0.2912 0.5067 -0.0514 0.085 Uiso 1 1 calc R . .
H13B H 0.3972 0.5683 -0.0276 0.085 Uiso 1 1 calc R . .
H13C H 0.2818 0.6013 -0.0177 0.085 Uiso 1 1 calc R . .
C14 C 0.46106(19) 0.2785(2) 0.16183(6) 0.0251(5) Uani 1 1 d . . .
C15 C 0.4255(2) 0.2821(2) 0.19651(7) 0.0289(5) Uani 1 1 d . . .
C16 C 0.4948(2) 0.2392(3) 0.22780(7) 0.0368(6) Uani 1 1 d . . .
H16 H 0.4717 0.2385 0.2513 0.044 Uiso 1 1 calc R . .
C17 C 0.5969(2) 0.1975(3) 0.22532(8) 0.0409(7) Uani 1 1 d . . .
H17 H 0.6424 0.1659 0.2469 0.049 Uiso 1 1 calc R . .
C18 C 0.6333(2) 0.2014(3) 0.19173(7) 0.0364(6) Uani 1 1 d . . .
H18 H 0.7045 0.1746 0.1907 0.044 Uiso 1 1 calc R . .
C19 C 0.5674(2) 0.2440(2) 0.15937(7) 0.0299(5) Uani 1 1 d . . .
C20 C 0.3167(2) 0.3387(3) 0.20012(7) 0.0328(6) Uani 1 1 d . . .
H20 H 0.2687 0.3309 0.1753 0.039 Uiso 1 1 calc R . .
C21 C 0.2609(3) 0.2718(3) 0.22905(9) 0.0480(7) Uani 1 1 d . . .
H21A H 0.2527 0.1813 0.2229 0.072 Uiso 1 1 calc R . .
H21B H 0.1899 0.3097 0.2288 0.072 Uiso 1 1 calc R . .
H21C H 0.3045 0.2817 0.2539 0.072 Uiso 1 1 calc R . .
C22 C 0.3289(3) 0.4804(3) 0.20956(9) 0.0442(7) Uani 1 1 d . . .
H22A H 0.3734 0.4908 0.2343 0.066 Uiso 1 1 calc R . .
H22B H 0.2579 0.5177 0.2096 0.066 Uiso 1 1 calc R . .
H22C H 0.3634 0.5233 0.1909 0.066 Uiso 1 1 calc R . .
C23 C 0.6145(2) 0.2548(3) 0.12380(8) 0.0405(7) Uani 1 1 d . . .
H23 H 0.5574 0.2880 0.1036 0.049 Uiso 1 1 calc R . .
C24 C 0.7093(2) 0.3501(4) 0.12950(9) 0.0546(9) Uani 1 1 d . . .
H24A H 0.6839 0.4332 0.1364 0.082 Uiso 1 1 calc R . .
H24B H 0.7381 0.3580 0.1063 0.082 Uiso 1 1 calc R . .
H24C H 0.7659 0.3195 0.1494 0.082 Uiso 1 1 calc R . .
C25 C 0.6527(3) 0.1277(4) 0.11132(9) 0.0579(9) Uani 1 1 d . . .
H25A H 0.7122 0.0965 0.1300 0.087 Uiso 1 1 calc R . .
H25B H 0.6771 0.1381 0.0874 0.087 Uiso 1 1 calc R . .
H25C H 0.5933 0.0666 0.1085 0.087 Uiso 1 1 calc R . .
C26 C 0.2980(2) 0.0797(2) 0.05363(6) 0.0266(5) Uani 1 1 d . . .
H26 H 0.2846 0.1562 0.0372 0.032 Uiso 1 1 calc R . .
C27 C 0.3833(2) 0.0015(3) 0.03858(7) 0.0343(6) Uani 1 1 d . . .
H27A H 0.3963 -0.0788 0.0528 0.041 Uiso 1 1 calc R . .
H27B H 0.4516 0.0495 0.0418 0.041 Uiso 1 1 calc R . .
C28 C 0.3454(2) -0.0283(3) -0.00302(7) 0.0381(6) Uani 1 1 d . . .
H28A H 0.3395 0.0517 -0.0175 0.046 Uiso 1 1 calc R . .
H28B H 0.3991 -0.0830 -0.0121 0.046 Uiso 1 1 calc R . .
C29 C 0.2373(2) -0.0950(3) -0.00920(7) 0.0362(6) Uani 1 1 d . . .
H29A H 0.2455 -0.1799 0.0026 0.043 Uiso 1 1 calc R . .
H29B H 0.2123 -0.1070 -0.0363 0.043 Uiso 1 1 calc R . .
C30 C 0.1536(2) -0.0198(3) 0.00700(8) 0.0365(6) Uani 1 1 d . . .
H30A H 0.0856 -0.0685 0.0038 0.044 Uiso 1 1 calc R . .
H30B H 0.1394 0.0613 -0.0067 0.044 Uiso 1 1 calc R . .
C31 C 0.1920(2) 0.0075(2) 0.04856(7) 0.0306(6) Uani 1 1 d . . .
H31A H 0.1374 0.0586 0.0584 0.037 Uiso 1 1 calc R . .
H31B H 0.2018 -0.0733 0.0626 0.037 Uiso 1 1 calc R . .
C32 C 0.3499(2) 0.0432(2) 0.12606(7) 0.0338(6) Uani 1 1 d . . .
H32 H 0.4028 0.0876 0.1454 0.041 Uiso 1 1 calc R . .
C33 C 0.2479(2) 0.0302(3) 0.14265(8) 0.0382(6) Uani 1 1 d . . .
H33A H 0.1922 -0.0137 0.1246 0.046 Uiso 1 1 calc R . .
H33B H 0.2204 0.1157 0.1473 0.046 Uiso 1 1 calc R . .
C34 C 0.2695(3) -0.0451(3) 0.17942(8) 0.0502(8) Uani 1 1 d . . .
H34A H 0.3162 0.0057 0.1986 0.060 Uiso 1 1 calc R . .
H34B H 0.2006 -0.0598 0.1882 0.060 Uiso 1 1 calc R . .
C35 C 0.3229(3) -0.1718(3) 0.17502(9) 0.0483(8) Uani 1 1 d . . .
H35A H 0.3420 -0.2130 0.1997 0.058 Uiso 1 1 calc R . .
H35B H 0.2718 -0.2280 0.1589 0.058 Uiso 1 1 calc R . .
C36 C 0.4230(2) -0.1553(3) 0.15810(8) 0.0424(7) Uani 1 1 d . . .
H36A H 0.4540 -0.2397 0.1545 0.051 Uiso 1 1 calc R . .
H36B H 0.4768 -0.1064 0.1755 0.051 Uiso 1 1 calc R . .
C37 C 0.3993(2) -0.0861(3) 0.12064(7) 0.0356(6) Uani 1 1 d . . .
H37A H 0.4667 -0.0750 0.1106 0.043 Uiso 1 1 calc R . .
H37B H 0.3489 -0.1370 0.1026 0.043 Uiso 1 1 calc R . .
C38 C 0.5644(3) 0.7577(4) 0.27052(11) 0.0634(10) Uani 1 1 d . . .
C39 C 0.5447(3) 0.6932(4) 0.30188(10) 0.0656(10) Uani 1 1 d . . .
H39 H 0.5165 0.7386 0.3206 0.079 Uiso 1 1 calc R . .
C40 C 0.5644(3) 0.5673(4) 0.30668(11) 0.0665(10) Uani 1 1 d . . .
H40 H 0.5510 0.5256 0.3286 0.080 Uiso 1 1 calc R . .
C41 C 0.6034(3) 0.5013(4) 0.28002(12) 0.0682(11) Uani 1 1 d . . .
H41 H 0.6179 0.4132 0.2834 0.082 Uiso 1 1 calc R . .
C42 C 0.6225(3) 0.5618(5) 0.24763(11) 0.0705(11) Uani 1 1 d . . .
H42 H 0.6493 0.5150 0.2289 0.085 Uiso 1 1 calc R . .
C43 C 0.6024(3) 0.6885(5) 0.24309(10) 0.0707(12) Uani 1 1 d . . .
H43 H 0.6146 0.7298 0.2210 0.085 Uiso 1 1 calc R . .
C44 C 0.5483(5) 0.8944(5) 0.26665(16) 0.1089(18) Uani 1 1 d . . .
H44A H 0.4766 0.9114 0.2523 0.163 Uiso 1 1 calc R . .
H44B H 0.6028 0.9306 0.2536 0.163 Uiso 1 1 calc R . .
H44C H 0.5546 0.9330 0.2914 0.163 Uiso 1 1 calc R . .
C45 C -0.1834(3) 0.7781(4) 0.13538(12) 0.0645(10) Uani 1 1 d . . .
C46 C -0.1020(4) 0.7132(4) 0.15835(11) 0.0712(11) Uani 1 1 d . . .
H46 H -0.1177 0.6684 0.1794 0.085 Uiso 1 1 calc R . .
C47 C 0.0010(4) 0.7129(4) 0.15097(12) 0.0749(11) Uani 1 1 d . . .
H47 H 0.0564 0.6697 0.1672 0.090 Uiso 1 1 calc R . .
C48 C 0.0240(4) 0.7746(4) 0.12026(13) 0.0747(12) Uani 1 1 d . . .
H48 H 0.0949 0.7718 0.1149 0.090 Uiso 1 1 calc R . .
C49 C -0.0540(4) 0.8399(4) 0.09739(12) 0.0685(11) Uani 1 1 d . . .
H49 H -0.0373 0.8837 0.0763 0.082 Uiso 1 1 calc R . .
C50 C -0.1567(3) 0.8422(4) 0.10489(11) 0.0656(10) Uani 1 1 d . . .
H50 H -0.2107 0.8886 0.0889 0.079 Uiso 1 1 calc R . .
C51 C -0.2951(4) 0.7803(6) 0.14295(19) 0.118(2) Uani 1 1 d . . .
H51A H -0.3033 0.8513 0.1596 0.177 Uiso 1 1 calc R . .
H51B H -0.3104 0.7004 0.1548 0.177 Uiso 1 1 calc R . .
H51C H -0.3455 0.7908 0.1194 0.177 Uiso 1 1 calc R . .

loop_
_atom_site_aniso_label
_atom_site_aniso_U_11
_atom_site_aniso_U_22
_atom_site_aniso_U_33
_atom_site_aniso_U_23
_atom_site_aniso_U_13
_atom_site_aniso_U_12
As1 0.02988(16) 0.02843(16) 0.02351(16) -0.00113(10) -0.00184(11) 0.00023(10)
Cl1 0.0340(4) 0.0403(4) 0.0504(4) 0.0005(3) -0.0004(3) -0.0074(3)
N1 0.0259(10) 0.0285(10) 0.0203(10) 0.0014(8) -0.0023(8) -0.0015(8)
C1 0.0242(12) 0.0293(12) 0.0185(11) 0.0017(10) 0.0030(10) -0.0005(9)
Cl2 0.0431(4) 0.0300(3) 0.0362(4) 0.0063(3) -0.0061(3) -0.0003(3)
N2 0.0277(11) 0.0291(10) 0.0186(10) -0.0008(8) -0.0007(8) 0.0023(8)
C2 0.0260(12) 0.0250(12) 0.0197(12) 0.0017(10) -0.0027(10) 0.0007(9)
N3 0.0331(11) 0.0280(10) 0.0163(10) 0.0010(8) 0.0002(9) -0.0013(8)
C3 0.0291(13) 0.0249(12) 0.0272(13) 0.0003(10) -0.0005(11) 0.0005(10)
C4 0.0273(14) 0.0385(15) 0.0375(15) -0.0050(12) -0.0027(12) 0.0011(11)
C5 0.0376(15) 0.0420(15) 0.0284(14) -0.0027(12) -0.0109(12) 0.0006(12)
C6 0.0454(16) 0.0380(14) 0.0202(13) 0.0050(11) -0.0039(12) 0.0043(12)
C7 0.0349(14) 0.0297(13) 0.0234(12) 0.0026(10) 0.0012(11) 0.0000(10)
C8 0.0286(13) 0.0379(14) 0.0288(13) 0.0014(11) 0.0049(11) 0.0017(11)
C9 0.0470(17) 0.0430(16) 0.0486(17) -0.0036(14) 0.0219(14) -0.0040(13)
C10 0.0500(18) 0.0421(16) 0.0397(16) -0.0040(13) 0.0141(14) -0.0022(13)
C11 0.0405(15) 0.0436(15) 0.0254(13) 0.0048(12) 0.0061(12) -0.0063(12)
C12 0.0512(19) 0.0516(19) 0.070(2) 0.0034(17) 0.0296(18) -0.0048(15)
C13 0.066(2) 0.0504(18) 0.056(2) 0.0199(17) 0.0185(18) -0.0072(16)
C14 0.0291(13) 0.0248(12) 0.0197(12) 0.0005(10) -0.0005(10) 0.0010(10)
C15 0.0326(13) 0.0299(13) 0.0229(12) -0.0023(10) 0.0013(11) -0.0034(10)
C16 0.0441(16) 0.0458(16) 0.0191(12) 0.0023(12) 0.0014(11) 0.0002(13)
C17 0.0413(16) 0.0510(17) 0.0259(14) 0.0078(13) -0.0069(12) 0.0067(13)
C18 0.0297(14) 0.0459(16) 0.0315(14) 0.0042(13) -0.0008(12) 0.0060(12)
C19 0.0302(13) 0.0339(13) 0.0240(13) 0.0017(11) 0.0004(11) 0.0024(10)
C20 0.0325(14) 0.0409(14) 0.0246(13) -0.0046(11) 0.0041(11) 0.0005(11)
C21 0.0497(18) 0.0547(18) 0.0454(17) -0.0033(15) 0.0241(15) -0.0011(15)
C22 0.0511(18) 0.0404(16) 0.0400(17) -0.0085(13) 0.0045(14) 0.0082(13)
C23 0.0334(15) 0.0611(19) 0.0268(14) 0.0064(13) 0.0044(12) 0.0079(13)
C24 0.0393(17) 0.075(2) 0.0495(19) 0.0206(17) 0.0075(15) 0.0012(15)
C25 0.0517(19) 0.082(3) 0.0427(18) -0.0086(17) 0.0147(16) 0.0140(18)
C26 0.0323(13) 0.0283(12) 0.0180(11) -0.0018(10) 0.0006(10) 0.0003(10)
C27 0.0296(14) 0.0481(17) 0.0240(13) -0.0042(11) 0.0010(11) 0.0009(11)
C28 0.0418(16) 0.0482(16) 0.0255(14) -0.0071(12) 0.0095(12) -0.0012(13)
C29 0.0445(16) 0.0395(15) 0.0232(13) -0.0048(12) 0.0021(12) -0.0030(12)
C30 0.0354(15) 0.0372(14) 0.0329(15) -0.0059(12) -0.0048(12) -0.0017(11)
C31 0.0309(14) 0.0324(14) 0.0283(13) -0.0042(11) 0.0040(11) 0.0016(10)
C32 0.0480(16) 0.0295(13) 0.0223(13) 0.0046(11) 0.0019(12) 0.0006(12)
C33 0.0525(17) 0.0340(14) 0.0298(14) 0.0069(12) 0.0119(13) 0.0078(13)
C34 0.083(2) 0.0370(16) 0.0353(16) 0.0092(13) 0.0237(16) 0.0100(16)
C35 0.071(2) 0.0387(16) 0.0353(16) 0.0105(13) 0.0107(15) 0.0046(15)
C36 0.0561(18) 0.0363(15) 0.0321(15) 0.0071(12) -0.0001(14) 0.0089(13)
C37 0.0398(15) 0.0373(14) 0.0284(14) 0.0036(12) 0.0021(12) 0.0069(12)
C38 0.059(2) 0.069(2) 0.053(2) 0.0113(19) -0.0175(18) -0.0137(18)
C39 0.065(2) 0.086(3) 0.0408(19) 0.0032(19) -0.0062(17) -0.008(2)
C40 0.074(3) 0.073(3) 0.048(2) 0.0066(19) -0.0019(19) -0.016(2)
C41 0.061(2) 0.076(3) 0.059(2) -0.005(2) -0.012(2) -0.0161(19)
C42 0.053(2) 0.102(3) 0.051(2) -0.014(2) -0.0062(18) -0.007(2)
C43 0.050(2) 0.118(4) 0.0391(19) 0.011(2) -0.0067(17) -0.015(2)
C44 0.121(4) 0.084(3) 0.108(4) 0.018(3) -0.020(3) -0.024(3)
C45 0.062(2) 0.059(2) 0.074(3) -0.021(2) 0.017(2) -0.0056(18)
C46 0.097(3) 0.061(2) 0.057(2) -0.0019(19) 0.016(2) 0.008(2)
C47 0.086(3) 0.065(2) 0.071(3) -0.017(2) 0.006(2) 0.014(2)
C48 0.068(3) 0.073(3) 0.087(3) -0.026(2) 0.024(2) -0.013(2)
C49 0.095(3) 0.053(2) 0.061(2) -0.0131(19) 0.022(2) -0.011(2)
C50 0.077(3) 0.058(2) 0.058(2) -0.0147(18) 0.001(2) 0.0047(19)
C51 0.076(3) 0.116(4) 0.166(6) -0.031(4) 0.037(3) -0.028(3)

loop_
_atom_type_symbol
_atom_type_description
_atom_type_scat_dispersion_real
_atom_type_scat_dispersion_imag
_atom_type_scat_source
C C 0.0033 0.0016 'International Tables Vol C Tables 4.2.6.8 and 6.1.1.4'
H H 0.0000 0.0000 'International Tables Vol C Tables 4.2.6.8 and 6.1.1.4'
N N 0.0061 0.0033 'International Tables Vol C Tables 4.2.6.8 and 6.1.1.4'
Cl Cl 0.1484 0.1585 'International Tables Vol C Tables 4.2.6.8 and 6.1.1.4'
As As 0.0499 2.0058 'International Tables Vol C Tables 4.2.6.8 and 6.1.1.4'

loop_
_geom_angle_atom_site_label_1
_geom_angle_atom_site_label_2
_geom_angle_atom_site_label_3
_geom_angle
_geom_angle_site_symmetry_1
_geom_angle_site_symmetry_3
_geom_angle_publ_flag
N1 As1 N2 65.61(8) . . ?
N1 As1 Cl1 102.94(7) . . ?
N2 As1 Cl1 91.16(6) . . ?
N1 As1 Cl2 92.23(6) . . ?
N2 As1 Cl2 157.55(6) . . ?
Cl1 As1 Cl2 90.36(3) . . ?
C1 N1 C2 129.76(19) . . ?
C1 N1 As1 97.14(14) . . ?
C2 N1 As1 124.13(15) . . ?
N2 C1 N3 128.4(2) . . ?
N2 C1 N1 104.8(2) . . ?
N3 C1 N1 126.8(2) . . ?
C1 N2 C14 133.4(2) . . ?
C1 N2 As1 91.90(14) . . ?
C14 N2 As1 134.34(16) . . ?
C3 C2 C7 121.7(2) . . ?
C3 C2 N1 120.9(2) . . ?
C7 C2 N1 117.3(2) . . ?
C1 N3 C26 120.18(19) . . ?
C1 N3 C32 117.2(2) . . ?
C26 N3 C32 122.16(19) . . ?
C4 C3 C2 118.2(2) . . ?
C4 C3 C8 119.2(2) . . ?
C2 C3 C8 122.5(2) . . ?
C5 C4 C3 120.8(3) . . ?
C6 C5 C4 120.0(2) . . ?
C5 C6 C7 122.0(2) . . ?
C6 C7 C2 117.2(2) . . ?
C6 C7 C11 119.8(2) . . ?
C2 C7 C11 123.0(2) . . ?
C3 C8 C10 110.3(2) . . ?
C3 C8 C9 113.8(2) . . ?
C10 C8 C9 108.8(2) . . ?
C7 C11 C12 112.6(2) . . ?
C7 C11 C13 111.4(2) . . ?
C12 C11 C13 109.2(3) . . ?
C19 C14 C15 121.2(2) . . ?
C19 C14 N2 121.0(2) . . ?
C15 C14 N2 117.7(2) . . ?
C16 C15 C14 118.2(2) . . ?
C16 C15 C20 120.5(2) . . ?
C14 C15 C20 121.3(2) . . ?
C17 C16 C15 120.9(3) . . ?
C16 C17 C18 120.5(3) . . ?
C17 C18 C19 121.1(3) . . ?
C18 C19 C14 117.8(2) . . ?
C18 C19 C23 118.6(2) . . ?
C14 C19 C23 123.6(2) . . ?
C15 C20 C22 110.0(2) . . ?
C15 C20 C21 114.1(2) . . ?
C22 C20 C21 109.5(2) . . ?
C25 C23 C19 112.4(3) . . ?
C25 C23 C24 109.5(3) . . ?
C19 C23 C24 110.0(2) . . ?
N3 C26 C31 113.7(2) . . ?
N3 C26 C27 114.1(2) . . ?
C31 C26 C27 110.2(2) . . ?
C26 C27 C28 110.1(2) . . ?
C29 C28 C27 111.0(2) . . ?
C28 C29 C30 111.7(2) . . ?
C29 C30 C31 111.0(2) . . ?
C26 C31 C30 109.5(2) . . ?
N3 C32 C33 111.8(2) . . ?
N3 C32 C37 115.6(2) . . ?
C33 C32 C37 111.4(2) . . ?
C32 C33 C34 110.9(2) . . ?
C35 C34 C33 112.2(2) . . ?
C36 C35 C34 111.1(3) . . ?
C35 C36 C37 111.8(2) . . ?
C32 C37 C36 109.3(2) . . ?
C43 C38 C39 117.9(4) . . ?
C43 C38 C44 120.6(4) . . ?
C39 C38 C44 121.4(4) . . ?
C40 C39 C38 122.0(4) . . ?
C41 C40 C39 119.4(4) . . ?
C40 C41 C42 120.5(4) . . ?
C43 C42 C41 119.5(4) . . ?
C42 C43 C38 120.5(4) . . ?
C46 C45 C50 117.6(4) . . ?
C46 C45 C51 121.7(4) . . ?
C50 C45 C51 120.7(4) . . ?
C47 C46 C45 120.7(4) . . ?
C48 C47 C46 120.1(4) . . ?
C49 C48 C47 120.4(4) . . ?
C48 C49 C50 119.8(4) . . ?
C49 C50 C45 121.2(4) . . ?

loop_
_geom_bond_atom_site_label_1
_geom_bond_atom_site_label_2
_geom_bond_distance
_geom_bond_site_symmetry_2
_geom_bond_publ_flag
As1 N1 1.915(2) . ?
As1 N2 2.076(2) . ?
As1 Cl1 2.2030(8) . ?
As1 Cl2 2.4006(8) . ?
N1 C1 1.397(3) . ?
N1 C2 1.443(3) . ?
C1 N2 1.337(3) . ?
C1 N3 1.355(3) . ?
N2 C14 1.422(3) . ?
C2 C3 1.408(3) . ?
C2 C7 1.414(3) . ?
N3 C26 1.501(3) . ?
N3 C32 1.506(3) . ?
C3 C4 1.393(4) . ?
C3 C8 1.527(3) . ?
C4 C5 1.389(4) . ?
C5 C6 1.377(4) . ?
C6 C7 1.391(4) . ?
C7 C11 1.517(4) . ?
C8 C10 1.530(4) . ?
C8 C9 1.534(4) . ?
C11 C12 1.529(4) . ?
C11 C13 1.543(4) . ?
C14 C19 1.410(4) . ?
C14 C15 1.412(3) . ?
C15 C16 1.386(4) . ?
C15 C20 1.526(4) . ?
C16 C17 1.379(4) . ?
C17 C18 1.380(4) . ?
C18 C19 1.393(4) . ?
C19 C23 1.520(4) . ?
C20 C22 1.534(4) . ?
C20 C21 1.536(4) . ?
C23 C25 1.519(5) . ?
C23 C24 1.549(4) . ?
C26 C31 1.523(3) . ?
C26 C27 1.532(4) . ?
C27 C28 1.539(4) . ?
C28 C29 1.517(4) . ?
C29 C30 1.520(4) . ?
C30 C31 1.534(4) . ?
C32 C33 1.522(4) . ?
C32 C37 1.526(4) . ?
C33 C34 1.539(4) . ?
C34 C35 1.517(4) . ?
C35 C36 1.509(4) . ?
C36 C37 1.529(4) . ?
C38 C43 1.388(6) . ?
C38 C39 1.388(5) . ?
C38 C44 1.458(6) . ?
C39 C40 1.355(6) . ?
C40 C41 1.354(6) . ?
C41 C42 1.397(6) . ?
C42 C43 1.363(6) . ?
C45 C46 1.387(6) . ?
C45 C50 1.390(6) . ?
C45 C51 1.485(6) . ?
C46 C47 1.374(6) . ?
C47 C48 1.367(6) . ?
C48 C49 1.361(6) . ?
C49 C50 1.372(6) . ?
